data_4316201
loop_
_publ_author_name
'Vlad M. Iluc'
'Carl A. Laskowski'
'Carl K. Brozek'
'Nicole D. Harrold'
'Gregory L. Hillhouse'

_publ_section_title
;
 Monomeric and Dimeric Disulfide Complexes of Nickel(II)
;
_journal_name_full 'Inorganic Chemistry'
_journal_page_first 6817
_journal_page_last 6819
_journal_paper_doi 10.1021/ic101242c
_journal_volume 49
_journal_year 2010
_chemical_formula_sum 'C30 H46.5 Ni P2'
_chemical_formula_weight 527.82
_chemical_name_systematic
; 
 ? 
;
_space_group_IT_number 14
_symmetry_cell_setting monoclinic
_symmetry_space_group_name_Hall '-P 2yn'
_symmetry_space_group_name_H-M 'P 1 21/n 1'
_atom_sites_solution_hydrogens geom
_atom_sites_solution_primary direct
_atom_sites_solution_secondary difmap
_audit_creation_method SHELXL-97
_cell_angle_alpha 90.00
_cell_angle_beta 94.839(3)
_cell_angle_gamma 90.00
_cell_formula_units_Z 8
_cell_length_a 8.8016(11)
_cell_length_b 33.585(5)
_cell_length_c 18.521(3)
_cell_measurement_reflns_used 20575
_cell_measurement_temperature 273(2)
_cell_volume 5455.3(14)
_computing_cell_refinement 'Bruker XSCANS'
_computing_data_collection 'Bruker XSCANS'
_computing_data_reduction 'Bruker SHELXTL'
_computing_molecular_graphics 'Bruker SHELXTL'
_computing_publication_material 'Bruker SHELXTL'
_computing_structure_refinement 'SHELXL-97 (Sheldrick, 1997)'
_computing_structure_solution 'SHELXS-97 (Sheldrick, 1990)'
_diffrn_ambient_temperature 273(2)
_diffrn_measured_fraction_theta_full 0.995
_diffrn_measured_fraction_theta_max 0.995
_diffrn_measurement_device_type 'Bruker P4'
_diffrn_measurement_method '\w scans'
_diffrn_radiation_monochromator graphite
_diffrn_radiation_source 'fine-focus sealed tube'
_diffrn_radiation_type MoK\a
_diffrn_radiation_wavelength 0.71073
_diffrn_reflns_av_R_equivalents 0.0718
_diffrn_reflns_av_sigmaI/netI 0.0774
_diffrn_reflns_limit_h_max 8
_diffrn_reflns_limit_h_min -9
_diffrn_reflns_limit_k_max 31
_diffrn_reflns_limit_k_min -34
_diffrn_reflns_limit_l_max 19
_diffrn_reflns_limit_l_min -19
_diffrn_reflns_number 20314
_diffrn_reflns_theta_full 21.59
_diffrn_reflns_theta_max 21.59
_diffrn_reflns_theta_min 2.13
_diffrn_standards_number 0
_exptl_absorpt_coefficient_mu 0.845
_exptl_absorpt_correction_type none
_exptl_crystal_colour red
_exptl_crystal_density_diffrn 1.285
_exptl_crystal_density_method 'not measured'
_exptl_crystal_description block
_exptl_crystal_F_000 2276
_exptl_crystal_size_max .6
_exptl_crystal_size_mid .2
_exptl_crystal_size_min .2
_refine_diff_density_max 0.553
_refine_diff_density_min -0.622
_refine_diff_density_rms 0.067
_refine_ls_extinction_method none
_refine_ls_goodness_of_fit_ref 1.001
_refine_ls_hydrogen_treatment constr
_refine_ls_matrix_type full
_refine_ls_number_parameters 611
_refine_ls_number_reflns 6303
_refine_ls_number_restraints 0
_refine_ls_restrained_S_all 1.001
_refine_ls_R_factor_all 0.0528
_refine_ls_R_factor_gt 0.0416
_refine_ls_shift/su_max 0.001
_refine_ls_shift/su_mean 0.000
_refine_ls_structure_factor_coef Fsqd
_refine_ls_weighting_details 'calc w=1/[\s^2^(Fo^2^)+(0.0240P)^2^+0.7035P] where P=(Fo^2^+2Fc^2^)/3'
_refine_ls_weighting_scheme calc
_refine_ls_wR_factor_gt 0.0830
_refine_ls_wR_factor_ref 0.0861
_reflns_number_gt 5007
_reflns_number_total 6303
_reflns_threshold_expression >2sigma(I)
_cod_data_source_file ic101242c_si_002_1.cif
_cod_data_source_block 1
_cod_depositor_comments
;
The following automatic conversions were performed:

'_symmetry_cell_setting' value 'Monoclinic' changed to 'monoclinic'
according to the built-in table from CIF Core dictionary named
'cif_core.dic' version 2.4.1 from 2010-06-29.

Automatic conversion script
Id: cif_fix_values 1646 2011-03-28 12:23:43Z adriana 
;
_cod_original_cell_volume 5455.2(12)
_cod_original_formula_sum 'C30 H46.50 Ni P2'
_cod_database_code 4316201

loop_
_symmetry_equiv_pos_as_xyz
'x, y, z'
'-x+1/2, y+1/2, -z+1/2'
'-x, -y, -z'
'x-1/2, -y-1/2, z-1/2'

loop_
_atom_site_label
_atom_site_type_symbol
_atom_site_fract_x
_atom_site_fract_y
_atom_site_fract_z
_atom_site_U_iso_or_equiv
_atom_site_adp_type
_atom_site_occupancy
_atom_site_symmetry_multiplicity
_atom_site_calc_flag
_atom_site_refinement_flags
_atom_site_disorder_assembly
_atom_site_disorder_group
Ni1 Ni 0.09947(6) 0.022055(15) 0.31970(3) 0.01859(16) Uani 1 1 d . . .
Ni2 Ni -0.26397(6) -0.251111(15) -0.13057(3) 0.01412(16) Uani 1 1 d . . .
P1 P -0.06480(13) 0.03824(3) 0.23025(6) 0.0188(3) Uani 1 1 d . . .
P2 P 0.06984(13) -0.04190(3) 0.30194(6) 0.0196(3) Uani 1 1 d . . .
P3 P -0.40982(12) -0.19911(3) -0.13160(6) 0.0138(3) Uani 1 1 d . . .
P4 P -0.26127(12) -0.25945(3) -0.01417(6) 0.0151(3) Uani 1 1 d . . .
C1 C 0.3335(5) 0.03760(12) 0.3211(2) 0.0216(11) Uani 1 1 d . . .
H1 H 0.3428 0.0211 0.2814 0.026 Uiso 1 1 calc R . .
C2 C 0.4152(5) 0.02616(13) 0.3934(2) 0.0266(12) Uani 1 1 d . . .
H2A H 0.4989 0.0445 0.4047 0.032 Uiso 1 1 calc R . .
H2B H 0.4582 -0.0003 0.3895 0.032 Uiso 1 1 calc R . .
C3 C 0.3112(5) 0.02644(12) 0.4559(2) 0.0246(12) Uani 1 1 d . . .
H3A H 0.3466 0.0061 0.4906 0.030 Uiso 1 1 calc R . .
H3B H 0.3219 0.0520 0.4803 0.030 Uiso 1 1 calc R . .
C4 C 0.1440(5) 0.01937(12) 0.4345(2) 0.0223(11) Uani 1 1 d . . .
H4 H 0.1081 -0.0067 0.4328 0.027 Uiso 1 1 calc R . .
C5 C 0.0419(5) 0.05005(12) 0.4173(2) 0.0199(11) Uani 1 1 d . . .
H5 H -0.0601 0.0438 0.4053 0.024 Uiso 1 1 calc R . .
C6 C 0.0899(5) 0.09280(12) 0.4174(2) 0.0254(12) Uani 1 1 d . . .
H6A H 0.1160 0.1011 0.4670 0.030 Uiso 1 1 calc R . .
H6B H 0.0040 0.1088 0.3982 0.030 Uiso 1 1 calc R . .
C7 C 0.2268(5) 0.10137(12) 0.3728(2) 0.0232(11) Uani 1 1 d . . .
H7A H 0.2150 0.1278 0.3520 0.028 Uiso 1 1 calc R . .
H7B H 0.3193 0.1014 0.4053 0.028 Uiso 1 1 calc R . .
C8 C 0.2458(5) 0.07167(12) 0.3119(2) 0.0231(12) Uani 1 1 d . . .
H8 H 0.1960 0.0767 0.2665 0.028 Uiso 1 1 calc R . .
C9 C -0.2006(5) 0.00045(12) 0.1921(2) 0.0223(11) Uani 1 1 d . . .
H9 H -0.2303 -0.0073 0.2400 0.027 Uiso 1 1 calc R . .
C10 C -0.3485(5) 0.01060(12) 0.1673(2) 0.0243(12) Uani 1 1 d . . .
H10 H -0.3885 0.0345 0.1824 0.029 Uiso 1 1 calc R . .
C11 C -0.4396(5) -0.01374(13) 0.1205(2) 0.0268(12) Uani 1 1 d . . .
H11 H -0.5403 -0.0067 0.1071 0.032 Uiso 1 1 calc R . .
C12 C -0.3813(5) -0.04741(13) 0.0949(2) 0.0273(12) Uani 1 1 d . . .
H12 H -0.4385 -0.0621 0.0598 0.033 Uiso 1 1 calc R . .
C13 C -0.2341(5) -0.06081(12) 0.1206(2) 0.0206(11) Uani 1 1 d . . .
C14 C -0.1472(5) -0.03914(11) 0.1766(2) 0.0174(11) Uani 1 1 d . . .
C15 C -0.0140(5) -0.05848(12) 0.2116(2) 0.0182(11) Uani 1 1 d . . .
C16 C -0.0731(5) -0.06528(12) 0.3598(2) 0.0238(11) Uani 1 1 d . . .
H16 H -0.0287 -0.0633 0.4100 0.029 Uiso 1 1 calc R . .
C17 C -0.1061(5) -0.10945(12) 0.3459(2) 0.0337(13) Uani 1 1 d . . .
H17A H -0.1743 -0.1190 0.3799 0.050 Uiso 1 1 calc R . .
H17B H -0.0125 -0.1242 0.3517 0.050 Uiso 1 1 calc R . .
H17C H -0.1522 -0.1129 0.2975 0.050 Uiso 1 1 calc R . .
C18 C -0.2221(5) -0.04189(12) 0.3563(2) 0.0286(12) Uani 1 1 d . . .
H18A H -0.2736 -0.0443 0.3088 0.043 Uiso 1 1 calc R . .
H18B H -0.2005 -0.0144 0.3666 0.043 Uiso 1 1 calc R . .
H18C H -0.2858 -0.0523 0.3915 0.043 Uiso 1 1 calc R . .
C19 C 0.2330(5) -0.07697(12) 0.3198(2) 0.0239(11) Uani 1 1 d . . .
H19 H 0.1972 -0.1037 0.3056 0.029 Uiso 1 1 calc R . .
C20 C 0.3638(5) -0.06613(12) 0.2732(2) 0.0274(12) Uani 1 1 d . . .
H20A H 0.4048 -0.0406 0.2879 0.041 Uiso 1 1 calc R . .
H20B H 0.3257 -0.0651 0.2232 0.041 Uiso 1 1 calc R . .
H20C H 0.4424 -0.0859 0.2796 0.041 Uiso 1 1 calc R . .
C21 C 0.2882(5) -0.07807(12) 0.4012(2) 0.0282(12) Uani 1 1 d . . .
H21A H 0.3797 -0.0937 0.4080 0.042 Uiso 1 1 calc R . .
H21B H 0.2107 -0.0898 0.4278 0.042 Uiso 1 1 calc R . .
H21C H 0.3085 -0.0514 0.4182 0.042 Uiso 1 1 calc R . .
C22 C 0.0373(5) -0.09264(12) 0.1808(2) 0.0208(11) Uani 1 1 d . . .
H22 H 0.1254 -0.1046 0.2020 0.025 Uiso 1 1 calc R . .
C23 C -0.0368(5) -0.11029(12) 0.1189(2) 0.0244(11) Uani 1 1 d . . .
H23 H 0.0064 -0.1320 0.0972 0.029 Uiso 1 1 calc R . .
C24 C -0.1719(5) -0.09529(12) 0.0912(2) 0.0239(11) Uani 1 1 d . . .
H24 H -0.2246 -0.1079 0.0521 0.029 Uiso 1 1 calc R . .
C25 C 0.0243(5) 0.04894(12) 0.1437(2) 0.0204(11) Uani 1 1 d . . .
H25 H 0.0805 0.0740 0.1517 0.024 Uiso 1 1 calc R . .
C26 C 0.1421(5) 0.01773(12) 0.1254(2) 0.0270(12) Uani 1 1 d . . .
H26A H 0.0909 -0.0065 0.1106 0.040 Uiso 1 1 calc R . .
H26B H 0.2111 0.0128 0.1675 0.040 Uiso 1 1 calc R . .
H26C H 0.1982 0.0274 0.0868 0.040 Uiso 1 1 calc R . .
C27 C -0.0881(5) 0.05561(12) 0.0763(2) 0.0279(12) Uani 1 1 d . . .
H27A H -0.0329 0.0639 0.0364 0.042 Uiso 1 1 calc R . .
H27B H -0.1604 0.0758 0.0865 0.042 Uiso 1 1 calc R . .
H27C H -0.1411 0.0312 0.0640 0.042 Uiso 1 1 calc R . .
C28 C -0.1864(5) 0.08347(11) 0.2353(2) 0.0208(11) Uani 1 1 d . . .
H28 H -0.2555 0.0846 0.1910 0.025 Uiso 1 1 calc R . .
C29 C -0.2840(5) 0.08019(12) 0.2998(2) 0.0269(12) Uani 1 1 d . . .
H29A H -0.2196 0.0818 0.3442 0.040 Uiso 1 1 calc R . .
H29B H -0.3368 0.0551 0.2977 0.040 Uiso 1 1 calc R . .
H29C H -0.3568 0.1015 0.2978 0.040 Uiso 1 1 calc R . .
C30 C -0.0909(5) 0.12185(11) 0.2392(2) 0.0238(11) Uani 1 1 d . . .
H30A H -0.1528 0.1437 0.2526 0.036 Uiso 1 1 calc R . .
H30B H -0.0545 0.1270 0.1927 0.036 Uiso 1 1 calc R . .
H30C H -0.0057 0.1187 0.2747 0.036 Uiso 1 1 calc R . .
C31 C -0.2990(4) -0.15093(11) -0.1285(2) 0.0147(10) Uani 1 1 d . . .
H31 H -0.2615 -0.1478 -0.1765 0.018 Uiso 1 1 calc R . .
C32 C -0.1574(4) -0.15331(11) -0.0749(2) 0.0179(11) Uani 1 1 d . . .
H32A H -0.1017 -0.1288 -0.0758 0.027 Uiso 1 1 calc R . .
H32B H -0.0938 -0.1749 -0.0882 0.027 Uiso 1 1 calc R . .
H32C H -0.1878 -0.1578 -0.0270 0.027 Uiso 1 1 calc R . .
C33 C -0.3928(4) -0.11337(11) -0.1159(2) 0.0221(11) Uani 1 1 d . . .
H33A H -0.4284 -0.1143 -0.0684 0.033 Uiso 1 1 calc R . .
H33B H -0.4784 -0.1121 -0.1515 0.033 Uiso 1 1 calc R . .
H33C H -0.3301 -0.0902 -0.1200 0.033 Uiso 1 1 calc R . .
C34 C -0.5535(4) -0.18791(11) -0.2086(2) 0.0163(10) Uani 1 1 d . . .
H34 H -0.6114 -0.1645 -0.1953 0.020 Uiso 1 1 calc R . .
C35 C -0.6661(4) -0.22276(11) -0.2199(2) 0.0202(11) Uani 1 1 d . . .
H35A H -0.7501 -0.2150 -0.2534 0.030 Uiso 1 1 calc R . .
H35B H -0.7034 -0.2298 -0.1743 0.030 Uiso 1 1 calc R . .
H35C H -0.6152 -0.2452 -0.2389 0.030 Uiso 1 1 calc R . .
C36 C -0.4798(4) -0.17789(12) -0.2776(2) 0.0196(11) Uani 1 1 d . . .
H36A H -0.4098 -0.1987 -0.2880 0.029 Uiso 1 1 calc R . .
H36B H -0.4257 -0.1531 -0.2714 0.029 Uiso 1 1 calc R . .
H36C H -0.5571 -0.1756 -0.3172 0.029 Uiso 1 1 calc R . .
C37 C -0.5210(4) -0.18973(11) -0.0527(2) 0.0126(10) Uani 1 1 d . . .
C38 C -0.6646(5) -0.17329(11) -0.0603(2) 0.0172(11) Uani 1 1 d . . .
H38 H -0.7188 -0.1743 -0.1055 0.021 Uiso 1 1 calc R . .
C39 C -0.7333(5) -0.15514(11) -0.0035(2) 0.0182(10) Uani 1 1 d . . .
H39 H -0.8337 -0.1463 -0.0104 0.022 Uiso 1 1 calc R . .
C40 C -0.6528(5) -0.15042(11) 0.0616(2) 0.0199(11) Uani 1 1 d . . .
H40 H -0.6927 -0.1353 0.0975 0.024 Uiso 1 1 calc R . .
C41 C -0.5082(5) -0.16850(11) 0.0748(2) 0.0142(10) Uani 1 1 d . . .
C42 C -0.4249(5) -0.16283(12) 0.1428(2) 0.0192(11) Uani 1 1 d . . .
H42 H -0.4622 -0.1458 0.1768 0.023 Uiso 1 1 calc R . .
C43 C -0.2913(5) -0.18213(12) 0.1586(2) 0.0182(11) Uani 1 1 d . . .
H43 H -0.2334 -0.1771 0.2020 0.022 Uiso 1 1 calc R . .
C44 C -0.2409(5) -0.20967(11) 0.1092(2) 0.0166(11) Uani 1 1 d . . .
H44 H -0.1529 -0.2241 0.1227 0.020 Uiso 1 1 calc R . .
C45 C -0.3143(4) -0.21656(11) 0.0417(2) 0.0148(10) Uani 1 1 d . . .
C46 C -0.4073(5) -0.29660(11) 0.0122(2) 0.0170(10) Uani 1 1 d . . .
H46 H -0.3753 -0.3225 -0.0055 0.020 Uiso 1 1 calc R . .
C47 C -0.4176(5) -0.30144(12) 0.0936(2) 0.0241(11) Uani 1 1 d . . .
H47A H -0.4409 -0.2762 0.1144 0.036 Uiso 1 1 calc R . .
H47B H -0.3218 -0.3110 0.1157 0.036 Uiso 1 1 calc R . .
H47C H -0.4965 -0.3202 0.1020 0.036 Uiso 1 1 calc R . .
C48 C -0.5662(4) -0.28872(12) -0.0254(2) 0.0237(11) Uani 1 1 d . . .
H48A H -0.6311 -0.3111 -0.0184 0.036 Uiso 1 1 calc R . .
H48B H -0.5585 -0.2848 -0.0763 0.036 Uiso 1 1 calc R . .
H48C H -0.6086 -0.2653 -0.0051 0.036 Uiso 1 1 calc R . .
C49 C -0.0880(4) -0.27882(11) 0.0395(2) 0.0182(11) Uani 1 1 d . . .
H49 H -0.1084 -0.2783 0.0907 0.022 Uiso 1 1 calc R . .
C50 C 0.0492(5) -0.25158(12) 0.0307(2) 0.0238(11) Uani 1 1 d . . .
H50A H 0.1337 -0.2600 0.0633 0.036 Uiso 1 1 calc R . .
H50B H 0.0228 -0.2246 0.0417 0.036 Uiso 1 1 calc R . .
H50C H 0.0767 -0.2531 -0.0183 0.036 Uiso 1 1 calc R . .
C51 C -0.0528(5) -0.32196(12) 0.0203(2) 0.0283(12) Uani 1 1 d . . .
H51A H -0.0487 -0.3243 -0.0312 0.042 Uiso 1 1 calc R . .
H51B H -0.1313 -0.3391 0.0356 0.042 Uiso 1 1 calc R . .
H51C H 0.0437 -0.3296 0.0444 0.042 Uiso 1 1 calc R . .
C52 C -0.4459(4) -0.19214(11) 0.0207(2) 0.0135(10) Uani 1 1 d . . .
C53 C -0.1341(4) -0.23309(12) -0.2160(2) 0.0161(10) Uani 1 1 d . . .
H53 H -0.1719 -0.2075 -0.2110 0.019 Uiso 1 1 calc R . .
C54 C -0.1817(5) -0.25618(11) -0.2850(2) 0.0193(11) Uani 1 1 d . . .
H54A H -0.0987 -0.2737 -0.2957 0.023 Uiso 1 1 calc R . .
H54B H -0.1978 -0.2375 -0.3248 0.023 Uiso 1 1 calc R . .
C55 C -0.3282(5) -0.28151(12) -0.2815(2) 0.0206(11) Uani 1 1 d . . .
H55A H -0.4149 -0.2663 -0.3023 0.025 Uiso 1 1 calc R . .
H55B H -0.3198 -0.3052 -0.3108 0.025 Uiso 1 1 calc R . .
C56 C -0.3576(5) -0.29382(11) -0.2060(2) 0.0173(11) Uani 1 1 d . . .
H56 H -0.4536 -0.2890 -0.1905 0.021 Uiso 1 1 calc R . .
C57 C -0.2501(4) -0.31188(11) -0.1585(2) 0.0167(11) Uani 1 1 d . . .
H57 H -0.2751 -0.3178 -0.1119 0.020 Uiso 1 1 calc R . .
C58 C -0.0916(4) -0.32242(11) -0.1797(2) 0.0188(11) Uani 1 1 d . . .
H58A H -0.0983 -0.3282 -0.2312 0.023 Uiso 1 1 calc R . .
H58B H -0.0576 -0.3465 -0.1542 0.023 Uiso 1 1 calc R . .
C59 C 0.0292(5) -0.28966(11) -0.1635(2) 0.0202(11) Uani 1 1 d . . .
H59A H 0.0854 -0.2953 -0.1173 0.024 Uiso 1 1 calc R . .
H59B H 0.1009 -0.2904 -0.2005 0.024 Uiso 1 1 calc R . .
C60 C -0.0375(5) -0.24855(11) -0.1609(2) 0.0170(10) Uani 1 1 d . . .
H60 H -0.0123 -0.2329 -0.1202 0.020 Uiso 1 1 calc R . .

loop_
_atom_site_aniso_label
_atom_site_aniso_U_11
_atom_site_aniso_U_22
_atom_site_aniso_U_33
_atom_site_aniso_U_23
_atom_site_aniso_U_13
_atom_site_aniso_U_12
Ni1 0.0199(4) 0.0178(3) 0.0181(3) 0.0002(3) 0.0016(3) 0.0006(3)
Ni2 0.0157(3) 0.0154(3) 0.0113(3) -0.0006(2) 0.0015(2) 0.0001(2)
P1 0.0186(7) 0.0181(7) 0.0198(7) 0.0006(5) 0.0019(6) 0.0007(5)
P2 0.0213(7) 0.0183(7) 0.0195(7) 0.0007(5) 0.0033(6) 0.0007(5)
P3 0.0148(7) 0.0154(6) 0.0110(6) -0.0001(5) -0.0003(5) -0.0003(5)
P4 0.0161(7) 0.0154(7) 0.0137(6) 0.0018(5) 0.0007(5) 0.0010(5)
C1 0.022(3) 0.020(3) 0.022(3) -0.003(2) -0.003(2) -0.003(2)
C2 0.021(3) 0.029(3) 0.028(3) 0.004(2) -0.003(2) -0.001(2)
C3 0.026(3) 0.025(3) 0.022(3) 0.001(2) 0.000(2) 0.002(2)
C4 0.031(3) 0.018(3) 0.018(3) -0.007(2) 0.000(2) -0.004(2)
C5 0.021(3) 0.022(3) 0.016(2) -0.003(2) -0.004(2) -0.001(2)
C6 0.029(3) 0.028(3) 0.019(3) -0.002(2) -0.002(2) -0.002(2)
C7 0.026(3) 0.021(3) 0.022(3) 0.002(2) 0.000(2) -0.002(2)
C8 0.023(3) 0.024(3) 0.021(3) -0.001(2) -0.009(2) -0.008(2)
C9 0.029(3) 0.031(3) 0.007(2) 0.006(2) 0.005(2) -0.004(2)
C10 0.021(3) 0.025(3) 0.027(3) 0.002(2) 0.003(2) 0.006(2)
C11 0.016(3) 0.031(3) 0.033(3) -0.005(2) 0.001(2) -0.005(2)
C12 0.024(3) 0.034(3) 0.023(3) -0.007(2) 0.000(2) -0.006(2)
C13 0.022(3) 0.022(3) 0.019(3) -0.001(2) 0.004(2) -0.007(2)
C14 0.020(3) 0.014(3) 0.019(3) -0.002(2) 0.008(2) 0.000(2)
C15 0.019(3) 0.015(3) 0.021(3) -0.002(2) 0.007(2) -0.005(2)
C16 0.027(3) 0.024(3) 0.020(3) 0.001(2) 0.001(2) 0.001(2)
C17 0.037(3) 0.029(3) 0.037(3) 0.004(2) 0.010(3) -0.003(2)
C18 0.032(3) 0.032(3) 0.023(3) 0.000(2) 0.014(2) -0.002(2)
C19 0.029(3) 0.018(3) 0.024(3) 0.000(2) 0.001(2) 0.000(2)
C20 0.023(3) 0.022(3) 0.038(3) 0.000(2) 0.003(2) 0.006(2)
C21 0.027(3) 0.028(3) 0.029(3) 0.003(2) 0.003(2) 0.004(2)
C22 0.019(3) 0.021(3) 0.024(3) 0.000(2) 0.006(2) -0.002(2)
C23 0.026(3) 0.020(3) 0.029(3) -0.005(2) 0.013(2) -0.003(2)
C24 0.028(3) 0.024(3) 0.020(3) -0.005(2) 0.006(2) -0.008(2)
C25 0.027(3) 0.015(3) 0.019(3) 0.006(2) 0.004(2) 0.001(2)
C26 0.029(3) 0.028(3) 0.025(3) 0.007(2) 0.007(2) -0.004(2)
C27 0.031(3) 0.031(3) 0.023(3) 0.006(2) 0.005(2) 0.000(2)
C28 0.021(3) 0.020(3) 0.021(3) -0.003(2) -0.001(2) 0.002(2)
C29 0.023(3) 0.027(3) 0.031(3) -0.001(2) 0.003(2) 0.005(2)
C30 0.028(3) 0.022(3) 0.021(3) -0.001(2) 0.001(2) 0.009(2)
C31 0.016(3) 0.014(2) 0.014(2) 0.0004(19) 0.002(2) 0.0011(19)
C32 0.019(3) 0.018(3) 0.016(2) -0.001(2) 0.003(2) -0.005(2)
C33 0.025(3) 0.017(3) 0.024(3) 0.001(2) -0.004(2) -0.005(2)
C34 0.017(3) 0.015(2) 0.017(2) 0.000(2) 0.001(2) 0.005(2)
C35 0.016(3) 0.025(3) 0.019(3) 0.000(2) -0.002(2) 0.003(2)
C36 0.019(3) 0.023(3) 0.015(2) 0.001(2) -0.006(2) 0.003(2)
C37 0.011(3) 0.011(2) 0.016(2) 0.0013(19) 0.002(2) -0.0033(19)
C38 0.021(3) 0.014(2) 0.016(3) 0.001(2) -0.003(2) -0.001(2)
C39 0.015(3) 0.019(3) 0.021(3) 0.000(2) 0.006(2) 0.003(2)
C40 0.026(3) 0.018(3) 0.017(3) 0.000(2) 0.012(2) 0.000(2)
C41 0.018(3) 0.012(2) 0.014(2) 0.002(2) 0.005(2) -0.003(2)
C42 0.026(3) 0.018(3) 0.015(3) -0.002(2) 0.009(2) 0.000(2)
C43 0.028(3) 0.021(3) 0.005(2) 0.001(2) -0.001(2) -0.007(2)
C44 0.015(3) 0.015(3) 0.019(3) 0.006(2) 0.001(2) -0.002(2)
C45 0.013(3) 0.016(2) 0.015(2) 0.0044(19) 0.000(2) -0.008(2)
C46 0.023(3) 0.009(2) 0.018(2) 0.0012(19) 0.002(2) 0.002(2)
C47 0.026(3) 0.022(3) 0.025(3) 0.003(2) 0.005(2) -0.003(2)
C48 0.021(3) 0.024(3) 0.028(3) 0.005(2) 0.007(2) -0.006(2)
C49 0.021(3) 0.021(3) 0.013(2) 0.001(2) 0.002(2) 0.010(2)
C50 0.023(3) 0.033(3) 0.015(2) 0.000(2) 0.000(2) 0.005(2)
C51 0.032(3) 0.033(3) 0.019(3) 0.003(2) -0.001(2) 0.011(2)
C52 0.014(3) 0.012(2) 0.015(2) 0.000(2) 0.005(2) -0.0037(19)
C53 0.015(3) 0.016(2) 0.019(2) -0.003(2) 0.008(2) 0.004(2)
C54 0.026(3) 0.017(3) 0.015(2) 0.002(2) 0.002(2) 0.003(2)
C55 0.024(3) 0.019(3) 0.018(3) -0.005(2) -0.002(2) -0.001(2)
C56 0.018(3) 0.017(3) 0.018(3) -0.009(2) 0.009(2) 0.003(2)
C57 0.021(3) 0.023(3) 0.007(2) -0.008(2) 0.007(2) 0.000(2)
C58 0.027(3) 0.016(3) 0.014(2) -0.001(2) 0.004(2) 0.004(2)
C59 0.023(3) 0.025(3) 0.013(2) -0.001(2) 0.002(2) 0.003(2)
C60 0.022(3) 0.018(3) 0.012(2) -0.004(2) 0.004(2) 0.003(2)

loop_
_atom_type_symbol
_atom_type_description
_atom_type_scat_dispersion_real
_atom_type_scat_dispersion_imag
_atom_type_scat_source
C C 0.0033 0.0016 'International Tables Vol C Tables 4.2.6.8 and 6.1.1.4'
H H 0.0000 0.0000 'International Tables Vol C Tables 4.2.6.8 and 6.1.1.4'
P P 0.1023 0.0942 'International Tables Vol C Tables 4.2.6.8 and 6.1.1.4'
Ni Ni 0.3393 1.1124 'International Tables Vol C Tables 4.2.6.8 and 6.1.1.4'

loop_
_geom_angle_atom_site_label_1
_geom_angle_atom_site_label_2
_geom_angle_atom_site_label_3
_geom_angle
_geom_angle_site_symmetry_1
_geom_angle_site_symmetry_3
_geom_angle_publ_flag
C8 Ni1 C1 38.06(14) . . ?
C8 Ni1 C4 92.26(16) . . ?
C1 Ni1 C4 84.32(16) . . ?
C8 Ni1 C5 84.28(16) . . ?
C1 Ni1 C5 100.39(16) . . ?
C4 Ni1 C5 37.93(14) . . ?
C8 Ni1 P1 96.92(11) . . ?
C1 Ni1 P1 122.03(11) . . ?
C4 Ni1 P1 145.63(12) . . ?
C5 Ni1 P1 110.17(11) . . ?
C8 Ni1 P2 145.95(13) . . ?
C1 Ni1 P2 110.30(12) . . ?
C4 Ni1 P2 96.79(12) . . ?
C5 Ni1 P2 121.75(12) . . ?
P1 Ni1 P2 93.88(4) . . ?
C57 Ni2 C53 92.69(16) . . ?
C57 Ni2 C60 84.21(15) . . ?
C53 Ni2 C60 37.88(13) . . ?
C57 Ni2 C56 37.99(13) . . ?
C53 Ni2 C56 84.56(15) . . ?
C60 Ni2 C56 100.09(16) . . ?
C57 Ni2 P3 145.43(11) . . ?
C53 Ni2 P3 96.88(11) . . ?
C60 Ni2 P3 122.36(11) . . ?
C56 Ni2 P3 110.03(11) . . ?
C57 Ni2 P4 97.04(11) . . ?
C53 Ni2 P4 144.82(11) . . ?
C60 Ni2 P4 109.66(11) . . ?
C56 Ni2 P4 122.54(11) . . ?
P3 Ni2 P4 93.99(4) . . ?
C9 P1 C28 102.93(19) . . ?
C9 P1 C25 96.26(18) . . ?
C28 P1 C25 99.80(18) . . ?
C9 P1 Ni1 119.22(13) . . ?
C28 P1 Ni1 120.84(13) . . ?
C25 P1 Ni1 113.54(13) . . ?
C15 P2 C19 102.21(18) . . ?
C15 P2 C16 98.80(18) . . ?
C19 P2 C16 100.17(19) . . ?
C15 P2 Ni1 117.64(13) . . ?
C19 P2 Ni1 120.92(14) . . ?
C16 P2 Ni1 113.56(14) . . ?
C37 P3 C34 101.53(18) . . ?
C37 P3 C31 97.81(17) . . ?
C34 P3 C31 99.55(17) . . ?
C37 P3 Ni2 118.83(13) . . ?
C34 P3 Ni2 122.19(13) . . ?
C31 P3 Ni2 112.74(13) . . ?
C45 P4 C49 101.91(17) . . ?
C45 P4 C46 99.21(18) . . ?
C49 P4 C46 100.10(17) . . ?
C45 P4 Ni2 118.07(13) . . ?
C49 P4 Ni2 120.94(14) . . ?
C46 P4 Ni2 113.09(12) . . ?
C8 C1 C2 122.5(4) . . ?
C8 C1 Ni1 70.8(2) . . ?
C2 C1 Ni1 109.7(3) . . ?
C8 C1 H1 118.7 . . ?
C2 C1 H1 118.7 . . ?
Ni1 C1 H1 89.6 . . ?
C1 C2 C3 113.3(3) . . ?
C1 C2 H2A 108.9 . . ?
C3 C2 H2A 108.9 . . ?
C1 C2 H2B 108.9 . . ?
C3 C2 H2B 108.9 . . ?
H2A C2 H2B 107.7 . . ?
C4 C3 C2 115.6(3) . . ?
C4 C3 H3A 108.4 . . ?
C2 C3 H3A 108.4 . . ?
C4 C3 H3B 108.4 . . ?
C2 C3 H3B 108.4 . . ?
H3A C3 H3B 107.5 . . ?
C5 C4 C3 122.8(4) . . ?
C5 C4 Ni1 71.2(2) . . ?
C3 C4 Ni1 110.4(3) . . ?
C5 C4 H4 118.6 . . ?
C3 C4 H4 118.6 . . ?
Ni1 C4 H4 88.4 . . ?
C4 C5 C6 122.4(4) . . ?
C4 C5 Ni1 70.8(2) . . ?
C6 C5 Ni1 109.6(3) . . ?
C4 C5 H5 118.8 . . ?
C6 C5 H5 118.8 . . ?
Ni1 C5 H5 89.5 . . ?
C5 C6 C7 114.3(4) . . ?
C5 C6 H6A 108.7 . . ?
C7 C6 H6A 108.7 . . ?
C5 C6 H6B 108.7 . . ?
C7 C6 H6B 108.7 . . ?
H6A C6 H6B 107.6 . . ?
C8 C7 C6 114.3(3) . . ?
C8 C7 H7A 108.7 . . ?
C6 C7 H7A 108.7 . . ?
C8 C7 H7B 108.7 . . ?
C6 C7 H7B 108.7 . . ?
H7A C7 H7B 107.6 . . ?
C1 C8 C7 123.0(4) . . ?
C1 C8 Ni1 71.2(2) . . ?
C7 C8 Ni1 111.1(3) . . ?
C1 C8 H8 118.5 . . ?
C7 C8 H8 118.5 . . ?
Ni1 C8 H8 87.8 . . ?
C10 C9 C14 118.2(4) . . ?
C10 C9 P1 121.2(3) . . ?
C14 C9 P1 119.8(3) . . ?
C10 C9 H9 92.9 . . ?
C14 C9 H9 92.9 . . ?
P1 C9 H9 92.9 . . ?
C9 C10 C11 122.5(4) . . ?
C9 C10 H10 118.8 . . ?
C11 C10 H10 118.8 . . ?
C12 C11 C10 119.7(4) . . ?
C12 C11 H11 120.1 . . ?
C10 C11 H11 120.1 . . ?
C11 C12 C13 121.0(4) . . ?
C11 C12 H12 119.5 . . ?
C13 C12 H12 119.5 . . ?
C24 C13 C12 120.4(4) . . ?
C24 C13 C14 119.7(4) . . ?
C12 C13 C14 119.9(4) . . ?
C13 C14 C15 117.4(4) . . ?
C13 C14 C9 116.6(4) . . ?
C15 C14 C9 126.1(4) . . ?
C22 C15 C14 118.1(4) . . ?
C22 C15 P2 120.4(3) . . ?
C14 C15 P2 121.0(3) . . ?
C18 C16 C17 110.0(3) . . ?
C18 C16 P2 111.9(3) . . ?
C17 C16 P2 115.7(3) . . ?
C18 C16 H16 106.2 . . ?
C17 C16 H16 106.2 . . ?
P2 C16 H16 106.2 . . ?
C16 C17 H17A 109.5 . . ?
C16 C17 H17B 109.5 . . ?
H17A C17 H17B 109.5 . . ?
C16 C17 H17C 109.5 . . ?
H17A C17 H17C 109.5 . . ?
H17B C17 H17C 109.5 . . ?
C16 C18 H18A 109.5 . . ?
C16 C18 H18B 109.5 . . ?
H18A C18 H18B 109.5 . . ?
C16 C18 H18C 109.5 . . ?
H18A C18 H18C 109.5 . . ?
H18B C18 H18C 109.5 . . ?
C20 C19 C21 111.3(3) . . ?
C20 C19 P2 110.7(3) . . ?
C21 C19 P2 111.2(3) . . ?
C20 C19 H19 107.8 . . ?
C21 C19 H19 107.8 . . ?
P2 C19 H19 107.8 . . ?
C19 C20 H20A 109.5 . . ?
C19 C20 H20B 109.5 . . ?
H20A C20 H20B 109.5 . . ?
C19 C20 H20C 109.5 . . ?
H20A C20 H20C 109.5 . . ?
H20B C20 H20C 109.5 . . ?
C19 C21 H21A 109.5 . . ?
C19 C21 H21B 109.5 . . ?
H21A C21 H21B 109.5 . . ?
C19 C21 H21C 109.5 . . ?
H21A C21 H21C 109.5 . . ?
H21B C21 H21C 109.5 . . ?
C15 C22 C23 123.1(4) . . ?
C15 C22 H22 118.4 . . ?
C23 C22 H22 118.4 . . ?
C24 C23 C22 119.1(4) . . ?
C24 C23 H23 120.4 . . ?
C22 C23 H23 120.4 . . ?
C23 C24 C13 121.2(4) . . ?
C23 C24 H24 119.4 . . ?
C13 C24 H24 119.4 . . ?
C26 C25 C27 108.7(3) . . ?
C26 C25 P1 113.4(3) . . ?
C27 C25 P1 115.6(3) . . ?
C26 C25 H25 106.1 . . ?
C27 C25 H25 106.1 . . ?
P1 C25 H25 106.1 . . ?
C25 C26 H26A 109.5 . . ?
C25 C26 H26B 109.5 . . ?
H26A C26 H26B 109.5 . . ?
C25 C26 H26C 109.5 . . ?
H26A C26 H26C 109.5 . . ?
H26B C26 H26C 109.5 . . ?
C25 C27 H27A 109.5 . . ?
C25 C27 H27B 109.5 . . ?
H27A C27 H27B 109.5 . . ?
C25 C27 H27C 109.5 . . ?
H27A C27 H27C 109.5 . . ?
H27B C27 H27C 109.5 . . ?
C29 C28 C30 111.4(3) . . ?
C29 C28 P1 110.0(3) . . ?
C30 C28 P1 111.8(3) . . ?
C29 C28 H28 107.8 . . ?
C30 C28 H28 107.8 . . ?
P1 C28 H28 107.8 . . ?
C28 C29 H29A 109.5 . . ?
C28 C29 H29B 109.5 . . ?
H29A C29 H29B 109.5 . . ?
C28 C29 H29C 109.5 . . ?
H29A C29 H29C 109.5 . . ?
H29B C29 H29C 109.5 . . ?
C28 C30 H30A 109.5 . . ?
C28 C30 H30B 109.5 . . ?
H30A C30 H30B 109.5 . . ?
C28 C30 H30C 109.5 . . ?
H30A C30 H30C 109.5 . . ?
H30B C30 H30C 109.5 . . ?
C32 C31 C33 111.3(3) . . ?
C32 C31 P3 111.5(2) . . ?
C33 C31 P3 115.2(3) . . ?
C32 C31 H31 106.0 . . ?
C33 C31 H31 106.0 . . ?
P3 C31 H31 106.0 . . ?
C31 C32 H32A 109.5 . . ?
C31 C32 H32B 109.5 . . ?
H32A C32 H32B 109.5 . . ?
C31 C32 H32C 109.5 . . ?
H32A C32 H32C 109.5 . . ?
H32B C32 H32C 109.5 . . ?
C31 C33 H33A 109.5 . . ?
C31 C33 H33B 109.5 . . ?
H33A C33 H33B 109.5 . . ?
C31 C33 H33C 109.5 . . ?
H33A C33 H33C 109.5 . . ?
H33B C33 H33C 109.5 . . ?
C36 C34 C35 111.8(3) . . ?
C36 C34 P3 112.2(3) . . ?
C35 C34 P3 109.8(3) . . ?
C36 C34 H34 107.6 . . ?
C35 C34 H34 107.6 . . ?
P3 C34 H34 107.6 . . ?
C34 C35 H35A 109.5 . . ?
C34 C35 H35B 109.5 . . ?
H35A C35 H35B 109.5 . . ?
C34 C35 H35C 109.5 . . ?
H35A C35 H35C 109.5 . . ?
H35B C35 H35C 109.5 . . ?
C34 C36 H36A 109.5 . . ?
C34 C36 H36B 109.5 . . ?
H36A C36 H36B 109.5 . . ?
C34 C36 H36C 109.5 . . ?
H36A C36 H36C 109.5 . . ?
H36B C36 H36C 109.5 . . ?
C38 C37 C52 117.1(4) . . ?
C38 C37 P3 122.0(3) . . ?
C52 C37 P3 119.8(3) . . ?
C37 C38 C39 123.5(4) . . ?
C37 C38 H38 118.3 . . ?
C39 C38 H38 118.3 . . ?
C40 C39 C38 119.6(4) . . ?
C40 C39 H39 120.2 . . ?
C38 C39 H39 120.2 . . ?
C39 C40 C41 120.0(4) . . ?
C39 C40 H40 120.0 . . ?
C41 C40 H40 120.0 . . ?
C40 C41 C42 119.2(4) . . ?
C40 C41 C52 120.8(3) . . ?
C42 C41 C52 120.0(4) . . ?
C43 C42 C41 120.2(4) . . ?
C43 C42 H42 119.9 . . ?
C41 C42 H42 119.9 . . ?
C42 C43 C44 119.6(4) . . ?
C42 C43 H43 120.2 . . ?
C44 C43 H43 120.2 . . ?
C45 C44 C43 123.6(4) . . ?
C45 C44 H44 118.2 . . ?
C43 C44 H44 118.2 . . ?
C44 C45 C52 116.9(4) . . ?
C44 C45 P4 121.0(3) . . ?
C52 C45 P4 121.6(3) . . ?
C47 C46 C48 109.9(4) . . ?
C47 C46 P4 115.1(3) . . ?
C48 C46 P4 112.6(3) . . ?
C47 C46 H46 106.2 . . ?
C48 C46 H46 106.2 . . ?
P4 C46 H46 106.2 . . ?
C46 C47 H47A 109.5 . . ?
C46 C47 H47B 109.5 . . ?
H47A C47 H47B 109.5 . . ?
C46 C47 H47C 109.5 . . ?
H47A C47 H47C 109.5 . . ?
H47B C47 H47C 109.5 . . ?
C46 C48 H48A 109.5 . . ?
C46 C48 H48B 109.5 . . ?
H48A C48 H48B 109.5 . . ?
C46 C48 H48C 109.5 . . ?
H48A C48 H48C 109.5 . . ?
H48B C48 H48C 109.5 . . ?
C51 C49 C50 111.3(4) . . ?
C51 C49 P4 112.3(3) . . ?
C50 C49 P4 110.5(3) . . ?
C51 C49 H49 107.5 . . ?
C50 C49 H49 107.5 . . ?
P4 C49 H49 107.5 . . ?
C49 C50 H50A 109.5 . . ?
C49 C50 H50B 109.5 . . ?
H50A C50 H50B 109.5 . . ?
C49 C50 H50C 109.5 . . ?
H50A C50 H50C 109.5 . . ?
H50B C50 H50C 109.5 . . ?
C49 C51 H51A 109.5 . . ?
C49 C51 H51B 109.5 . . ?
H51A C51 H51B 109.5 . . ?
C49 C51 H51C 109.5 . . ?
H51A C51 H51C 109.5 . . ?
H51B C51 H51C 109.5 . . ?
C41 C52 C45 118.3(3) . . ?
C41 C52 C37 117.0(3) . . ?
C45 C52 C37 124.7(4) . . ?
C60 C53 C54 122.7(3) . . ?
C60 C53 Ni2 71.1(2) . . ?
C54 C53 Ni2 110.7(3) . . ?
C60 C53 H53 118.6 . . ?
C54 C53 H53 118.6 . . ?
Ni2 C53 H53 88.3 . . ?
C53 C54 C55 114.5(3) . . ?
C53 C54 H54A 108.6 . . ?
C55 C54 H54A 108.6 . . ?
C53 C54 H54B 108.6 . . ?
C55 C54 H54B 108.6 . . ?
H54A C54 H54B 107.6 . . ?
C56 C55 C54 113.6(3) . . ?
C56 C55 H55A 108.9 . . ?
C54 C55 H55A 108.9 . . ?
C56 C55 H55B 108.9 . . ?
C54 C55 H55B 108.9 . . ?
H55A C55 H55B 107.7 . . ?
C57 C56 C55 123.6(4) . . ?
C57 C56 Ni2 70.7(2) . . ?
C55 C56 Ni2 109.9(3) . . ?
C57 C56 H56 118.2 . . ?
C55 C56 H56 118.2 . . ?
Ni2 C56 H56 89.5 . . ?
C56 C57 C58 122.2(4) . . ?
C56 C57 Ni2 71.3(2) . . ?
C58 C57 Ni2 111.2(3) . . ?
C56 C57 H57 118.9 . . ?
C58 C57 H57 118.9 . . ?
Ni2 C57 H57 87.6 . . ?
C57 C58 C59 114.6(3) . . ?
C57 C58 H58A 108.6 . . ?
C59 C58 H58A 108.6 . . ?
C57 C58 H58B 108.6 . . ?
C59 C58 H58B 108.6 . . ?
H58A C58 H58B 107.6 . . ?
C60 C59 C58 113.4(3) . . ?
C60 C59 H59A 108.9 . . ?
C58 C59 H59A 108.9 . . ?
C60 C59 H59B 108.9 . . ?
C58 C59 H59B 108.9 . . ?
H59A C59 H59B 107.7 . . ?
C53 C60 C59 122.8(3) . . ?
C53 C60 Ni2 71.1(2) . . ?
C59 C60 Ni2 110.5(3) . . ?
C53 C60 H60 118.6 . . ?
C59 C60 H60 118.6 . . ?
Ni2 C60 H60 88.5 . . ?

loop_
_geom_bond_atom_site_label_1
_geom_bond_atom_site_label_2
_geom_bond_distance
_geom_bond_site_symmetry_2
_geom_bond_publ_flag
Ni1 C8 2.118(4) . ?
Ni1 C1 2.123(4) . ?
Ni1 C4 2.131(4) . ?
Ni1 C5 2.136(4) . ?
Ni1 P1 2.1740(11) . ?
Ni1 P2 2.1852(12) . ?
Ni2 C57 2.112(4) . ?
Ni2 C53 2.118(4) . ?
Ni2 C60 2.118(4) . ?
Ni2 C56 2.120(4) . ?
Ni2 P3 2.1666(12) . ?
Ni2 P4 2.1721(12) . ?
P1 C9 1.843(4) . ?
P1 C28 1.865(4) . ?
P1 C25 1.878(4) . ?
P2 C15 1.856(4) . ?
P2 C19 1.865(4) . ?
P2 C16 1.890(4) . ?
P3 C37 1.852(4) . ?
P3 C34 1.864(4) . ?
P3 C31 1.888(4) . ?
P4 C45 1.856(4) . ?
P4 C49 1.866(4) . ?
P4 C46 1.885(4) . ?
C1 C8 1.383(5) . ?
C1 C2 1.515(5) . ?
C1 H1 0.9300 . ?
C2 C3 1.535(6) . ?
C2 H2A 0.9700 . ?
C2 H2B 0.9700 . ?
C3 C4 1.509(5) . ?
C3 H3A 0.9700 . ?
C3 H3B 0.9700 . ?
C4 C5 1.387(5) . ?
C4 H4 0.9300 . ?
C5 C6 1.497(5) . ?
C5 H5 0.9300 . ?
C6 C7 1.544(6) . ?
C6 H6A 0.9700 . ?
C6 H6B 0.9700 . ?
C7 C8 1.525(5) . ?
C7 H7A 0.9700 . ?
C7 H7B 0.9700 . ?
C8 H8 0.9300 . ?
C9 C10 1.386(5) . ?
C9 C14 1.447(5) . ?
C9 H9 0.9800 . ?
C10 C11 1.394(5) . ?
C10 H10 0.9300 . ?
C11 C12 1.345(6) . ?
C11 H11 0.9300 . ?
C12 C13 1.415(5) . ?
C12 H12 0.9300 . ?
C13 C24 1.410(6) . ?
C13 C14 1.435(5) . ?
C14 C15 1.445(5) . ?
C15 C22 1.375(5) . ?
C16 C18 1.525(5) . ?
C16 C17 1.529(5) . ?
C16 H16 0.9800 . ?
C17 H17A 0.9600 . ?
C17 H17B 0.9600 . ?
C17 H17C 0.9600 . ?
C18 H18A 0.9600 . ?
C18 H18B 0.9600 . ?
C18 H18C 0.9600 . ?
C19 C20 1.539(6) . ?
C19 C21 1.545(5) . ?
C19 H19 0.9800 . ?
C20 H20A 0.9600 . ?
C20 H20B 0.9600 . ?
C20 H20C 0.9600 . ?
C21 H21A 0.9600 . ?
C21 H21B 0.9600 . ?
C21 H21C 0.9600 . ?
C22 C23 1.401(5) . ?
C22 H22 0.9300 . ?
C23 C24 1.352(5) . ?
C23 H23 0.9300 . ?
C24 H24 0.9300 . ?
C25 C26 1.532(5) . ?
C25 C27 1.543(5) . ?
C25 H25 0.9800 . ?
C26 H26A 0.9600 . ?
C26 H26B 0.9600 . ?
C26 H26C 0.9600 . ?
C27 H27A 0.9600 . ?
C27 H27B 0.9600 . ?
C27 H27C 0.9600 . ?
C28 C29 1.532(6) . ?
C28 C30 1.537(5) . ?
C28 H28 0.9800 . ?
C29 H29A 0.9600 . ?
C29 H29B 0.9600 . ?
C29 H29C 0.9600 . ?
C30 H30A 0.9600 . ?
C30 H30B 0.9600 . ?
C30 H30C 0.9600 . ?
C31 C32 1.529(5) . ?
C31 C33 1.536(5) . ?
C31 H31 0.9800 . ?
C32 H32A 0.9600 . ?
C32 H32B 0.9600 . ?
C32 H32C 0.9600 . ?
C33 H33A 0.9600 . ?
C33 H33B 0.9600 . ?
C33 H33C 0.9600 . ?
C34 C36 1.519(5) . ?
C34 C35 1.536(5) . ?
C34 H34 0.9800 . ?
C35 H35A 0.9600 . ?
C35 H35B 0.9600 . ?
C35 H35C 0.9600 . ?
C36 H36A 0.9600 . ?
C36 H36B 0.9600 . ?
C36 H36C 0.9600 . ?
C37 C38 1.376(5) . ?
C37 C52 1.463(5) . ?
C38 C39 1.396(5) . ?
C38 H38 0.9300 . ?
C39 C40 1.356(5) . ?
C39 H39 0.9300 . ?
C40 C41 1.413(5) . ?
C40 H40 0.9300 . ?
C41 C42 1.415(5) . ?
C41 C52 1.425(5) . ?
C42 C43 1.353(5) . ?
C42 H42 0.9300 . ?
C43 C44 1.400(5) . ?
C43 H43 0.9300 . ?
C44 C45 1.378(5) . ?
C44 H44 0.9300 . ?
C45 C52 1.446(5) . ?
C46 C47 1.527(5) . ?
C46 C48 1.532(5) . ?
C46 H46 0.9800 . ?
C47 H47A 0.9600 . ?
C47 H47B 0.9600 . ?
C47 H47C 0.9600 . ?
C48 H48A 0.9600 . ?
C48 H48B 0.9600 . ?
C48 H48C 0.9600 . ?
C49 C51 1.530(5) . ?
C49 C50 1.535(5) . ?
C49 H49 0.9800 . ?
C50 H50A 0.9600 . ?
C50 H50B 0.9600 . ?
C50 H50C 0.9600 . ?
C51 H51A 0.9600 . ?
C51 H51B 0.9600 . ?
C51 H51C 0.9600 . ?
C53 C60 1.375(5) . ?
C53 C54 1.523(5) . ?
C53 H53 0.9300 . ?
C54 C55 1.551(5) . ?
C54 H54A 0.9700 . ?
C54 H54B 0.9700 . ?
C55 C56 1.501(5) . ?
C55 H55A 0.9700 . ?
C55 H55B 0.9700 . ?
C56 C57 1.377(5) . ?
C56 H56 0.9300 . ?
C57 C58 1.522(5) . ?
C57 H57 0.9300 . ?
C58 C59 1.542(5) . ?
C58 H58A 0.9700 . ?
C58 H58B 0.9700 . ?
C59 C60 1.503(5) . ?
C59 H59A 0.9700 . ?
C59 H59B 0.9700 . ?
C60 H60 0.9300 . ?
